data_7064143
loop_
_publ_author_name
'Sedykh, Evgeniya Sergeevna'
'Fomenko, Iakov Sergeevich'
'Komlyagina, Veronika I.'
'Vinogradova, Katerina A.'
'Rakhmanova, Marianna I.'
'Gushchin, Artem'

_publ_section_title
;
 Synthesis and luminescence of indium(III) complexes with
 (1H-pyrazol-1-yl)pyridazines
;
_journal_name_full 'New Journal of Chemistry'
_journal_paper_doi 10.1039/D5NJ03873A
_journal_year 2025
_chemical_formula_moiety 'C7 H7 Cl4 In N4 O'
_chemical_formula_sum 'C7 H7 Cl4 In N4 O'
_chemical_formula_weight 419.79
_space_group_crystal_system monoclinic
_space_group_IT_number 14
_space_group_name_Hall '-P 2yn'
_space_group_name_H-M_alt 'P 1 21/n 1'
_atom_sites_solution_hydrogens mixed
_atom_sites_solution_primary dual
_atom_sites_solution_secondary difmap
_audit_creation_method SHELXL-2019/3
_audit_update_record
;
2025-11-13 deposited with the CCDC.	2025-11-18 downloaded from the CCDC.
;
_cell_angle_alpha 90
_cell_angle_beta 105.336(2)
_cell_angle_gamma 90
_cell_formula_units_Z 4
_cell_length_a 9.1643(4)
_cell_length_b 12.6992(7)
_cell_length_c 11.5642(6)
_cell_measurement_reflns_used 6728
_cell_measurement_temperature 150(2)
_cell_measurement_theta_max 29.0611
_cell_measurement_theta_min 2.4305
_cell_volume 1297.91(11)
_computing_cell_refinement 'Bruker SAINT'
_computing_data_collection 'Bruker APEX3'
_computing_data_reduction 'Bruker SAINT'
_computing_molecular_graphics 'ShelXle (H\"ubschle, 2011)'
_computing_publication_material 'enCIFer (Allen et al., 2004)'
_computing_structure_refinement 'SHELXL-2019/2 (Sheldrick, 2019)'
_computing_structure_solution 'SHELXT 2018/2 (Sheldrick, 2018)'
_diffrn_ambient_temperature 150(2)
_diffrn_detector PIXEL
_diffrn_detector_area_resol_mean 7.41
_diffrn_detector_type 'Bruker PHOTON III area detector'
_diffrn_measured_fraction_theta_full 1.000
_diffrn_measured_fraction_theta_max 0.999
_diffrn_measurement_details
;
Data collection was performed by Kochelakov V. Danil in XRD Facility of NIIC SB RAS.
;
_diffrn_measurement_device 'three-circle diffractometer'
_diffrn_measurement_device_type 'Bruker D8 Venture diffractometer'
_diffrn_measurement_method '\w and \f scans'
_diffrn_radiation_monochromator 'Incoatec HELIOS multilayer mirrors'
_diffrn_radiation_type MoK\a
_diffrn_radiation_wavelength 0.71073
_diffrn_reflns_av_R_equivalents 0.0391
_diffrn_reflns_av_unetI/netI 0.0344
_diffrn_reflns_Laue_measured_fraction_full 1.000
_diffrn_reflns_Laue_measured_fraction_max 0.999
_diffrn_reflns_limit_h_max 12
_diffrn_reflns_limit_h_min -12
_diffrn_reflns_limit_k_max 17
_diffrn_reflns_limit_k_min -17
_diffrn_reflns_limit_l_max 15
_diffrn_reflns_limit_l_min -15
_diffrn_reflns_number 14830
_diffrn_reflns_point_group_measured_fraction_full 1.000
_diffrn_reflns_point_group_measured_fraction_max 0.999
_diffrn_reflns_theta_full 25.242
_diffrn_reflns_theta_max 29.157
_diffrn_reflns_theta_min 2.431
_diffrn_source 'Incoatec IuS3.0 microfocus X-ray tube'
_exptl_absorpt_coefficient_mu 2.631
_exptl_absorpt_correction_T_max 0.7458
_exptl_absorpt_correction_T_min 0.6338
_exptl_absorpt_correction_type multi-scan
_exptl_absorpt_process_details
;
SADABS 2016/2: Krause, L., Herbst-Irmer, R., Sheldrick G.M. & Stalke D.,
 J. Appl. Cryst. 48 (2015) 3-10
;
_exptl_crystal_colour colorless
_exptl_crystal_density_diffrn 2.148
_exptl_crystal_description blocks
_exptl_crystal_F_000 808
_exptl_crystal_preparation Luminescent
_exptl_crystal_size_max 0.080
_exptl_crystal_size_mid 0.060
_exptl_crystal_size_min 0.030
_refine_diff_density_max 0.524
_refine_diff_density_min -0.576
_refine_diff_density_rms 0.103
_refine_ls_extinction_method none
_refine_ls_goodness_of_fit_ref 1.049
_refine_ls_hydrogen_treatment mixed
_refine_ls_matrix_type full
_refine_ls_number_parameters 160
_refine_ls_number_reflns 3508
_refine_ls_number_restraints 0
_refine_ls_restrained_S_all 1.049
_refine_ls_R_factor_all 0.0312
_refine_ls_R_factor_gt 0.0245
_refine_ls_shift/su_max 0.001
_refine_ls_shift/su_mean 0.000
_refine_ls_structure_factor_coef Fsqd
_refine_ls_weighting_details 'w=1/[\s^2^(Fo^2^)+(0.0150P)^2^+0.8122P] where P=(Fo^2^+2Fc^2^)/3'
_refine_ls_weighting_scheme calc
_refine_ls_wR_factor_gt 0.0499
_refine_ls_wR_factor_ref 0.0520
_reflns_Friedel_coverage 0.000
_reflns_number_gt 3034
_reflns_number_total 3508
_reflns_threshold_expression 'I > 2\s(I)'
_cod_data_source_file d5nj03873a2.cif
_cod_data_source_block 1_a
_cod_original_sg_symbol_H-M 'P 21/n'
_cod_database_code 7064143
_shelx_shelxl_version_number 2019/3
_shelx_space_group_comment
;
The symmetry employed for this shelxl refinement is uniquely defined
by the following loop, which should always be used as a source of
symmetry information in preference to the above space-group names.
They are only intended as comments.
;

loop_
_space_group_symop_operation_xyz
'x, y, z'
'-x+1/2, y+1/2, -z+1/2'
'-x, -y, -z'
'x-1/2, -y-1/2, z-1/2'

loop_
_atom_site_label
_atom_site_type_symbol
_atom_site_fract_x
_atom_site_fract_y
_atom_site_fract_z
_atom_site_U_iso_or_equiv
_atom_site_adp_type
_atom_site_occupancy
_atom_site_site_symmetry_order
_atom_site_calc_flag
_atom_site_refinement_flags_posn
_atom_site_refinement_flags_adp
_atom_site_refinement_flags_occupancy
_atom_site_disorder_assembly
_atom_site_disorder_group
In01 In 0.54680(2) 0.73363(2) 0.53407(2) 0.01648(5) Uani 1 1 d . . . . .
N1 N 0.3580(2) 0.56509(16) 0.64873(18) 0.0195(4) Uani 1 1 d . . . . .
Cl02 Cl 0.60720(7) 0.83159(5) 0.72439(5) 0.02274(13) Uani 1 1 d . . . . .
N2 N 0.3359(2) 0.83150(16) 0.46573(18) 0.0194(4) Uani 1 1 d . . . . .
Cl03 Cl 0.70874(6) 0.58368(5) 0.59755(5) 0.02217(12) Uani 1 1 d . . . . .
N3 N 0.2054(2) 0.79605(16) 0.48820(17) 0.0185(4) Uani 1 1 d . . . . .
Cl04 Cl 0.68961(7) 0.83774(5) 0.42876(6) 0.02772(14) Uani 1 1 d . . . . .
Cl05 Cl 0.26424(8) 0.40878(6) 0.75055(7) 0.03502(16) Uani 1 1 d . . . . .
O006 O 0.4475(2) 0.64052(15) 0.36431(16) 0.0220(4) Uani 1 1 d . . . . .
H1 H 0.366(3) 0.653(2) 0.330(3) 0.033 Uiso 1 1 d . U . . .
H1A H 0.452(3) 0.579(3) 0.367(3) 0.033 Uiso 1 1 d . U . . .
N007 N 0.3408(2) 0.65608(15) 0.58716(17) 0.0172(4) Uani 1 1 d . . . . .
C00B C 0.2072(3) 0.70163(19) 0.5507(2) 0.0185(5) Uani 1 1 d . . . . .
C00C C 0.0897(3) 0.8657(2) 0.4439(2) 0.0240(5) Uani 1 1 d . . . . .
H00C H -0.012178 0.858707 0.447688 0.029 Uiso 1 1 calc R U . . .
C00D C 0.0754(3) 0.6602(2) 0.5738(2) 0.0235(5) Uani 1 1 d . . . . .
H00D H -0.020036 0.694014 0.546130 0.028 Uiso 1 1 calc R U . . .
C00E C 0.2366(3) 0.52533(19) 0.6723(2) 0.0210(5) Uani 1 1 d . . . . .
C00F C 0.0920(3) 0.5693(2) 0.6378(2) 0.0245(5) Uani 1 1 d . . . . .
H00F H 0.008720 0.536976 0.658171 0.029 Uiso 1 1 calc R U . . .
C00G C 0.3008(3) 0.92220(19) 0.4088(2) 0.0239(5) Uani 1 1 d . . . . .
H00G H 0.370038 0.965239 0.381904 0.029 Uiso 1 1 calc R U . . .
C00H C 0.1478(3) 0.9461(2) 0.3938(2) 0.0262(6) Uani 1 1 d . . . . .
H00H H 0.095327 1.006623 0.355896 0.031 Uiso 1 1 calc R U . . .

loop_
_atom_site_aniso_label
_atom_site_aniso_U_11
_atom_site_aniso_U_22
_atom_site_aniso_U_33
_atom_site_aniso_U_23
_atom_site_aniso_U_13
_atom_site_aniso_U_12
In01 0.01339(8) 0.01734(8) 0.01822(9) 0.00103(6) 0.00333(6) -0.00109(6)
N1 0.0186(10) 0.0213(10) 0.0190(10) 0.0022(8) 0.0056(8) -0.0012(8)
Cl02 0.0210(3) 0.0246(3) 0.0201(3) -0.0018(2) 0.0009(2) -0.0006(2)
N2 0.0172(10) 0.0210(10) 0.0191(10) -0.0006(8) 0.0036(8) -0.0019(8)
Cl03 0.0173(3) 0.0222(3) 0.0263(3) 0.0035(2) 0.0045(2) 0.0034(2)
N3 0.0156(9) 0.0201(10) 0.0192(10) -0.0007(8) 0.0037(8) 0.0004(8)
Cl04 0.0272(3) 0.0281(3) 0.0305(3) 0.0041(3) 0.0124(3) -0.0070(3)
Cl05 0.0304(3) 0.0329(3) 0.0455(4) 0.0179(3) 0.0166(3) 0.0011(3)
O006 0.0209(9) 0.0209(9) 0.0216(9) -0.0005(7) 0.0010(7) 0.0013(8)
N007 0.0167(9) 0.0182(10) 0.0165(10) -0.0007(8) 0.0041(8) -0.0012(8)
C00B 0.0160(11) 0.0225(11) 0.0157(11) -0.0022(9) 0.0022(9) -0.0004(9)
C00C 0.0207(12) 0.0265(13) 0.0226(13) -0.0020(10) 0.0018(10) 0.0061(10)
C00D 0.0160(11) 0.0278(13) 0.0285(13) -0.0016(11) 0.0090(10) -0.0014(10)
C00E 0.0221(12) 0.0221(12) 0.0203(12) 0.0017(9) 0.0084(10) -0.0014(10)
C00F 0.0197(12) 0.0296(13) 0.0263(13) -0.0002(11) 0.0100(10) -0.0034(10)
C00G 0.0294(13) 0.0200(12) 0.0212(12) 0.0027(10) 0.0049(11) 0.0016(10)
C00H 0.0289(14) 0.0239(13) 0.0228(13) 0.0011(10) 0.0018(11) 0.0086(11)

loop_
_atom_type_symbol
_atom_type_description
_atom_type_scat_dispersion_real
_atom_type_scat_dispersion_imag
_atom_type_scat_source
C C 0.0033 0.0016 'International Tables Vol C Tables 4.2.6.8 and 6.1.1.4'
H H 0.0000 0.0000 'International Tables Vol C Tables 4.2.6.8 and 6.1.1.4'
N N 0.0061 0.0033 'International Tables Vol C Tables 4.2.6.8 and 6.1.1.4'
O O 0.0106 0.0060 'International Tables Vol C Tables 4.2.6.8 and 6.1.1.4'
Cl Cl 0.1484 0.1585 'International Tables Vol C Tables 4.2.6.8 and 6.1.1.4'
In In -0.7276 1.3100 'International Tables Vol C Tables 4.2.6.8 and 6.1.1.4'

loop_
_geom_angle_atom_site_label_1
_geom_angle_atom_site_label_2
_geom_angle_atom_site_label_3
_geom_angle
_geom_angle_site_symmetry_1
_geom_angle_site_symmetry_3
_geom_angle_publ_flag
N2 In01 O006 82.74(7) . . ?
N2 In01 N007 69.50(7) . . ?
O006 In01 N007 80.88(7) . . ?
N2 In01 Cl04 92.88(5) . . ?
O006 In01 Cl04 89.76(5) . . ?
N007 In01 Cl04 160.85(5) . . ?
N2 In01 Cl03 160.77(5) . . ?
O006 In01 Cl03 85.72(5) . . ?
N007 In01 Cl03 93.55(5) . . ?
Cl04 In01 Cl03 102.43(2) . . ?
N2 In01 Cl02 90.23(5) . . ?
O006 In01 Cl02 169.29(5) . . ?
N007 In01 Cl02 89.11(5) . . ?
Cl04 In01 Cl02 98.69(2) . . ?
Cl03 In01 Cl02 98.77(2) . . ?
C00E N1 N007 116.9(2) . . ?
C00G N2 N3 105.8(2) . . ?
C00G N2 In01 136.56(17) . . ?
N3 N2 In01 117.62(14) . . ?
N2 N3 C00C 110.22(19) . . ?
N2 N3 C00B 119.32(19) . . ?
C00C N3 C00B 130.4(2) . . ?
In01 O006 H1 117(2) . . ?
In01 O006 H1A 119(2) . . ?
H1 O006 H1A 105(3) . . ?
C00B N007 N1 121.0(2) . . ?
C00B N007 In01 118.34(15) . . ?
N1 N007 In01 120.59(14) . . ?
N007 C00B N3 115.1(2) . . ?
N007 C00B C00D 123.2(2) . . ?
N3 C00B C00D 121.7(2) . . ?
C00H C00C N3 107.1(2) . . ?
C00H C00C H00C 126.4 . . ?
N3 C00C H00C 126.4 . . ?
C00F C00D C00B 116.3(2) . . ?
C00F C00D H00D 121.9 . . ?
C00B C00D H00D 121.9 . . ?
N1 C00E C00F 125.4(2) . . ?
N1 C00E Cl05 115.15(19) . . ?
C00F C00E Cl05 119.49(19) . . ?
C00D C00F C00E 117.2(2) . . ?
C00D C00F H00F 121.4 . . ?
C00E C00F H00F 121.4 . . ?
N2 C00G C00H 110.7(2) . . ?
N2 C00G H00G 124.6 . . ?
C00H C00G H00G 124.6 . . ?
C00C C00H C00G 106.2(2) . . ?
C00C C00H H00H 126.9 . . ?
C00G C00H H00H 126.9 . . ?

loop_
_geom_bond_atom_site_label_1
_geom_bond_atom_site_label_2
_geom_bond_distance
_geom_bond_site_symmetry_2
_geom_bond_publ_flag
In01 N2 2.258(2) . ?
In01 O006 2.2660(18) . ?
In01 N007 2.3500(19) . ?
In01 Cl04 2.4056(6) . ?
In01 Cl03 2.4064(6) . ?
In01 Cl02 2.4604(6) . ?
N1 C00E 1.315(3) . ?
N1 N007 1.344(3) . ?
N2 C00G 1.323(3) . ?
N2 N3 1.366(3) . ?
N3 C00C 1.372(3) . ?
N3 C00B 1.398(3) . ?
Cl05 C00E 1.718(2) . ?
O006 H1 0.76(3) . ?
O006 H1A 0.78(3) . ?
N007 C00B 1.319(3) . ?
C00B C00D 1.406(3) . ?
C00C C00H 1.351(4) . ?
C00C H00C 0.9500 . ?
C00D C00F 1.358(4) . ?
C00D H00D 0.9500 . ?
C00E C00F 1.395(3) . ?
C00F H00F 0.9500 . ?
C00G C00H 1.400(4) . ?
C00G H00G 0.9500 . ?
C00H H00H 0.9500 . ?

loop_
_geom_torsion_atom_site_label_1
_geom_torsion_atom_site_label_2
_geom_torsion_atom_site_label_3
_geom_torsion_atom_site_label_4
_geom_torsion
_geom_torsion_site_symmetry_1
_geom_torsion_site_symmetry_2
_geom_torsion_site_symmetry_3
_geom_torsion_site_symmetry_4
_geom_torsion_publ_flag
C00G N2 N3 C00C 0.3(3) . . . . ?
In01 N2 N3 C00C 178.32(15) . . . . ?
C00G N2 N3 C00B -178.5(2) . . . . ?
In01 N2 N3 C00B -0.5(3) . . . . ?
C00E N1 N007 C00B -1.2(3) . . . . ?
C00E N1 N007 In01 -178.26(16) . . . . ?
N1 N007 C00B N3 179.70(19) . . . . ?
In01 N007 C00B N3 -3.2(3) . . . . ?
N1 N007 C00B C00D 0.7(4) . . . . ?
In01 N007 C00B C00D 177.81(18) . . . . ?
N2 N3 C00B N007 2.5(3) . . . . ?
C00C N3 C00B N007 -176.1(2) . . . . ?
N2 N3 C00B C00D -178.5(2) . . . . ?
C00C N3 C00B C00D 2.9(4) . . . . ?
N2 N3 C00C C00H -0.4(3) . . . . ?
C00B N3 C00C C00H 178.3(2) . . . . ?
N007 C00B C00D C00F 0.5(4) . . . . ?
N3 C00B C00D C00F -178.5(2) . . . . ?
N007 N1 C00E C00F 0.6(4) . . . . ?
N007 N1 C00E Cl05 179.73(16) . . . . ?
C00B C00D C00F C00E -1.0(4) . . . . ?
N1 C00E C00F C00D 0.5(4) . . . . ?
Cl05 C00E C00F C00D -178.6(2) . . . . ?
N3 N2 C00G C00H -0.1(3) . . . . ?
In01 N2 C00G C00H -177.54(17) . . . . ?
N3 C00C C00H C00G 0.3(3) . . . . ?
N2 C00G C00H C00C -0.1(3) . . . . ?
